data_1561235
loop_
_publ_author_name
'Ma, Yang-Min'
'Liu, Tong'
'Huang, Wen-Huan'

_publ_section_title
;
 Synthesis of a 3D lanthanum(III) MOFs as a multi-chemosensor to
 Cr(VI)-containing anion and Fe(III) cation based on a flexible ligand
;
_journal_name_full 'Journal of Solid State Chemistry'
_journal_page_first 176
_journal_page_last 180
_journal_paper_doi 10.1016/j.jssc.2017.10.017
_journal_volume 258
_journal_year 2018
_chemical_formula_moiety '0.25(C168 H112 La8 O76)'
_chemical_formula_sum 'C42 H28 La2 O19'
_chemical_formula_weight 1114.46
_space_group_crystal_system monoclinic
_space_group_IT_number 15
_space_group_name_Hall '-C 2yc'
_space_group_name_H-M_alt 'C 1 2/c 1'
_atom_sites_solution_hydrogens geom
_atom_sites_solution_primary direct
_atom_sites_solution_secondary difmap
_cell_angle_alpha 90.00
_cell_angle_beta 112.817(6)
_cell_angle_gamma 90.00
_cell_formula_units_Z 4
_cell_length_a 30.212(13)
_cell_length_b 9.037(4)
_cell_length_c 16.369(7)
_cell_measurement_reflns_used 3317
_cell_measurement_temperature 296(2)
_cell_measurement_theta_max 27.39
_cell_measurement_theta_min 2.37
_cell_volume 4119(3)
_computing_molecular_graphics 'Olex2 (Dolomanov et al., 2009)'
_computing_publication_material 'Olex2 (Dolomanov et al., 2009)'
_computing_structure_refinement 'XL (Sheldrick, 2008)'
_computing_structure_solution 'SHELXS-97 (Sheldrick, 1990)'
_diffrn_ambient_temperature 296.15
_diffrn_measured_fraction_theta_full 0.988
_diffrn_measured_fraction_theta_max 0.988
_diffrn_measurement_device_type 'Bruker APEX-II CCD'
_diffrn_measurement_method '\f and \w scans'
_diffrn_radiation_monochromator graphite
_diffrn_radiation_type MoK\a
_diffrn_radiation_wavelength 0.71073
_diffrn_reflns_av_R_equivalents 0.0383
_diffrn_reflns_av_unetI/netI 0.0489
_diffrn_reflns_limit_h_max 37
_diffrn_reflns_limit_h_min -36
_diffrn_reflns_limit_k_max 8
_diffrn_reflns_limit_k_min -11
_diffrn_reflns_limit_l_max 17
_diffrn_reflns_limit_l_min -20
_diffrn_reflns_number 10625
_diffrn_reflns_theta_full 26.00
_diffrn_reflns_theta_max 26.00
_diffrn_reflns_theta_min 2.86
_diffrn_source 'fine-focus sealed tube'
_diffrn_standards_number 0
_exptl_absorpt_coefficient_mu 2.128
_exptl_absorpt_correction_T_max 0.7457
_exptl_absorpt_correction_T_min 0.6607
_exptl_absorpt_correction_type multi-scan
_exptl_absorpt_process_details
;
SADABS-2008/1 (Bruker,2008) was used for absorption correction.
wR2(int) was 0.0636 before and 0.0486 after correction.
The Ratio of minimum to maximum transmission is 0.8860.
The \l/2 correction factor is 0.0015.
;
_exptl_crystal_density_diffrn 1.797
_exptl_crystal_density_meas .
_exptl_crystal_density_method 'not measured'
_exptl_crystal_description block
_exptl_crystal_F_000 2184
_exptl_crystal_size_max 0.25
_exptl_crystal_size_mid 0.24
_exptl_crystal_size_min 0.23
_refine_diff_density_max 1.269
_refine_diff_density_min -0.517
_refine_diff_density_rms 0.126
_refine_ls_extinction_method none
_refine_ls_goodness_of_fit_ref 1.084
_refine_ls_hydrogen_treatment constr
_refine_ls_matrix_type full
_refine_ls_number_parameters 285
_refine_ls_number_reflns 3999
_refine_ls_number_restraints 3
_refine_ls_restrained_S_all 1.126
_refine_ls_R_factor_all 0.0503
_refine_ls_R_factor_gt 0.0366
_refine_ls_shift/su_max 0.001
_refine_ls_shift/su_mean 0.000
_refine_ls_structure_factor_coef Fsqd
_refine_ls_weighting_details 'calc w=1/[\s^2^(Fo^2^)+(0.0496P)^2^+5.0451P] where P=(Fo^2^+2Fc^2^)/3'
_refine_ls_weighting_scheme calc
_refine_ls_wR_factor_gt 0.0946
_refine_ls_wR_factor_ref 0.1024
_reflns_number_gt 3171
_reflns_number_total 3999
_reflns_threshold_expression >2sigma(I)
_cod_data_source_file JSSC-2018-258-176.cif
_cod_data_source_block 1
_cod_database_code 1561235
_olex2_refinement_description
;
1. Fixed Uiso
 At 1.2 times of:
  All C(H) groups, {H2WA,H2WB} of O2W
 At 1.5 times of:
  {H1WA,H1WB} of O1W
2. Restrained distances
 H2WA-O2W
 0.85 with sigma of 0.02
 O2W-H2WB
 0.85 with sigma of 0.02
 H2WA-H2WB
 1.25 with sigma of 0.02
3. Others
 Fixed Sof: H2WA(0.5) H2WB(0.5)
4.a Riding coordinates:
 O1W(H1WA,H1WB), O2W(H2WA,H2WB)
4.b Aromatic/amide H refined with riding coordinates:
 C3(H3), C6(H6), C4(H4), C11(H11), C12(H12), C10(H10), C9(H9), C18(H18),
 C16(H16), C17(H17), C19(H19)
;

loop_
_space_group_symop_id
_space_group_symop_operation_xyz
1 'x, y, z'
2 '-x, y, -z+1/2'
3 'x+1/2, y+1/2, z'
4 '-x+1/2, y+1/2, -z+1/2'
5 '-x, -y, -z'
6 'x, -y, z-1/2'
7 '-x+1/2, -y+1/2, -z'
8 'x+1/2, -y+1/2, z-1/2'

loop_
_atom_site_label
_atom_site_type_symbol
_atom_site_fract_x
_atom_site_fract_y
_atom_site_fract_z
_atom_site_U_iso_or_equiv
_atom_site_adp_type
_atom_site_occupancy
_atom_site_calc_flag
_atom_site_disorder_assembly
_atom_site_disorder_group
_atom_site_site_symmetry_order
_atom_site_refinement_flags_posn
_atom_site_refinement_flags_adp
_atom_site_refinement_flags_occupancy
C1 C 0.91913(17) 0.1259(7) 0.5102(3) 0.0350(13) Uani 1 d . . 1 . . .
C2 C 0.86528(16) 0.1428(6) 0.4808(3) 0.0267(11) Uani 1 d . . 1 . . .
C3 C 0.84129(15) 0.2472(6) 0.4183(3) 0.0241(10) Uani 1 d . . 1 . . .
H3 H 0.8580 0.3114 0.3961 0.029 Uiso 1 calc . . 1 R . .
C7 C 0.79160(15) 0.2549(5) 0.3887(3) 0.0222(10) Uani 1 d . . 1 . . .
C6 C 0.76630(16) 0.1624(5) 0.4223(3) 0.0254(10) Uani 1 d . . 1 . . .
H6 H 0.7332 0.1716 0.4046 0.030 Uiso 1 calc . . 1 R . .
C4 C 0.84064(16) 0.0457(6) 0.5133(3) 0.0284(11) Uani 1 d . . 1 . . .
H4 H 0.8570 -0.0255 0.5551 0.034 Uiso 1 calc . . 1 R . .
C8 C 0.71940(16) 0.3447(6) 0.2752(3) 0.0258(10) Uani 1 d . . 1 . . .
C11 C 0.70129(17) 0.2175(6) 0.2274(3) 0.0315(11) Uani 1 d . . 1 . . .
H11 H 0.7213 0.1368 0.2323 0.038 Uiso 1 calc . . 1 R . .
C12 C 0.65366(17) 0.2108(6) 0.1727(3) 0.0304(11) Uani 1 d . . 1 . . .
H12 H 0.6415 0.1249 0.1405 0.037 Uiso 1 calc . . 1 R . .
C13 C 0.62318(16) 0.3299(6) 0.1645(3) 0.0285(11) Uani 1 d . . 1 . . .
C10 C 0.64163(17) 0.4566(6) 0.2143(3) 0.0325(12) Uani 1 d . . 1 . . .
H10 H 0.6217 0.5371 0.2099 0.039 Uiso 1 calc . . 1 R . .
C9 C 0.68988(16) 0.4633(6) 0.2706(3) 0.0294(11) Uani 1 d . . 1 . . .
H9 H 0.7021 0.5472 0.3049 0.035 Uiso 1 calc . . 1 R . .
C5 C 0.79154(16) 0.0566(6) 0.4826(3) 0.0260(10) Uani 1 d . . 1 . . .
C14 C 0.57228(17) 0.3270(6) 0.0989(3) 0.0323(12) Uani 1 d . . 1 . . .
C15 C 0.72206(16) -0.0847(6) 0.4627(3) 0.0280(11) Uani 1 d . . 1 . . .
C18 C 0.68872(18) -0.0956(6) 0.5007(3) 0.0333(12) Uani 1 d . . 1 . . .
H18 H 0.6973 -0.0721 0.5602 0.040 Uiso 1 calc . . 1 R . .
C16 C 0.71020(17) -0.1231(6) 0.3744(3) 0.0312(11) Uani 1 d . . 1 . . .
H16 H 0.7331 -0.1182 0.3495 0.037 Uiso 1 calc . . 1 R . .
C17 C 0.66388(18) -0.1686(6) 0.3241(3) 0.0290(11) Uani 1 d . . 1 . . .
H17 H 0.6556 -0.1935 0.2648 0.035 Uiso 1 calc . . 1 R . .
C20 C 0.62946(17) -0.1775(5) 0.3611(3) 0.0255(10) Uani 1 d . . 1 . . .
C19 C 0.64273(18) -0.1412(6) 0.4506(3) 0.0335(12) Uani 1 d . . 1 . . .
H19 H 0.6203 -0.1480 0.4764 0.040 Uiso 1 calc . . 1 R . .
C21 C 0.57936(17) -0.2272(6) 0.3076(3) 0.0289(11) Uani 1 d . . 1 . . .
La1 La 0.997303(9) 0.16607(4) 0.404066(17) 0.03051(13) Uani 1 d . . 1 . . .
O1W O 0.98452(18) 0.4523(6) 0.4033(3) 0.0709(14) Uani 1 d . . 1 . . .
H1WA H 0.9676 0.5014 0.4314 0.106 Uiso 1 d . . 1 R . .
H1WB H 0.9959 0.5197 0.3740 0.106 Uiso 1 d . . 1 R . .
O2W O 1.0000 -0.0058(9) 0.2500 0.090(3) Uani 1 d . . 2 DS T P
H2WA H 0.9720 -0.0695 0.2285 0.108 Uiso 0.50 d . . 1 DR . .
H2WB H 1.0280 -0.0695 0.2715 0.108 Uiso 0.50 d . . 1 DR . .
O2 O 0.93900(12) 0.0241(5) 0.5643(2) 0.0468(11) Uani 1 d . . 1 . . .
O1 O 0.94067(12) 0.2121(5) 0.4782(2) 0.0442(10) Uani 1 d . . 1 . . .
O5 O 0.54484(12) 0.4344(5) 0.0940(3) 0.0460(10) Uani 1 d . . 1 . . .
O4 O 0.55929(13) 0.2214(5) 0.0455(2) 0.0445(10) Uani 1 d . . 1 . . .
O7 O 0.57037(12) -0.2709(5) 0.2299(2) 0.0436(10) Uani 1 d . . 1 . . .
O8 O 0.54923(12) -0.2186(5) 0.3428(2) 0.0387(9) Uani 1 d . . 1 . . .
O3 O 0.76834(11) 0.3625(4) 0.3257(2) 0.0305(8) Uani 1 d . . 1 . . .
O6 O 0.76791(11) -0.0409(4) 0.5169(2) 0.0363(9) Uani 1 d . . 1 . . .

loop_
_atom_site_aniso_label
_atom_site_aniso_U_11
_atom_site_aniso_U_22
_atom_site_aniso_U_33
_atom_site_aniso_U_23
_atom_site_aniso_U_13
_atom_site_aniso_U_12
C1 0.017(2) 0.056(4) 0.029(3) 0.003(2) 0.005(2) 0.009(2)
C2 0.017(2) 0.037(3) 0.023(2) -0.002(2) 0.0041(18) 0.005(2)
C3 0.017(2) 0.033(3) 0.020(2) -0.001(2) 0.0046(17) -0.001(2)
C7 0.018(2) 0.025(3) 0.018(2) 0.0019(19) 0.0004(17) 0.0023(19)
C6 0.013(2) 0.033(3) 0.026(2) -0.005(2) 0.0032(17) -0.001(2)
C4 0.023(2) 0.032(3) 0.025(2) 0.005(2) 0.0031(19) 0.003(2)
C8 0.017(2) 0.036(3) 0.019(2) 0.005(2) 0.0008(17) 0.001(2)
C11 0.023(2) 0.039(3) 0.025(2) -0.002(2) 0.002(2) 0.006(2)
C12 0.025(3) 0.034(3) 0.027(2) -0.005(2) 0.005(2) 0.000(2)
C13 0.017(2) 0.042(3) 0.022(2) 0.006(2) 0.0034(18) 0.000(2)
C10 0.020(2) 0.038(3) 0.033(3) -0.001(2) 0.004(2) 0.008(2)
C9 0.021(2) 0.032(3) 0.029(2) -0.001(2) 0.0021(19) 0.000(2)
C5 0.022(2) 0.034(3) 0.019(2) 0.004(2) 0.0038(18) -0.002(2)
C14 0.017(2) 0.050(3) 0.024(2) 0.001(2) 0.0019(19) -0.001(2)
C15 0.024(2) 0.031(3) 0.024(2) 0.006(2) 0.0025(19) -0.006(2)
C18 0.029(3) 0.049(3) 0.018(2) -0.003(2) 0.0049(19) -0.009(2)
C16 0.025(3) 0.042(3) 0.029(2) -0.004(2) 0.012(2) -0.007(2)
C17 0.029(3) 0.036(3) 0.022(2) -0.002(2) 0.0099(19) -0.004(2)
C20 0.022(2) 0.030(3) 0.019(2) 0.0001(19) 0.0018(18) -0.004(2)
C19 0.029(3) 0.048(3) 0.024(2) -0.004(2) 0.011(2) -0.011(2)
C21 0.022(2) 0.038(3) 0.023(2) 0.004(2) 0.0050(19) -0.003(2)
La1 0.01150(16) 0.0514(2) 0.02406(17) 0.01053(13) 0.00192(11) 0.00348(13)
O1W 0.086(3) 0.063(3) 0.059(3) -0.004(2) 0.022(3) 0.027(3)
O2W 0.077(5) 0.077(5) 0.067(4) 0.000 -0.027(4) 0.000
O2 0.0227(18) 0.073(3) 0.042(2) 0.018(2) 0.0092(16) 0.018(2)
O1 0.0184(18) 0.071(3) 0.045(2) 0.010(2) 0.0139(16) 0.0022(18)
O5 0.0185(18) 0.057(3) 0.053(2) -0.001(2) 0.0034(16) 0.0062(18)
O4 0.027(2) 0.067(3) 0.0286(19) -0.007(2) -0.0017(15) -0.0047(19)
O7 0.0252(19) 0.072(3) 0.0284(19) -0.0176(19) 0.0043(15) -0.0085(19)
O8 0.0207(18) 0.065(3) 0.0294(18) -0.0012(18) 0.0084(14) -0.0091(18)
O3 0.0135(16) 0.035(2) 0.0335(18) 0.0115(15) -0.0007(13) -0.0001(14)
O6 0.0204(17) 0.054(2) 0.0247(16) 0.0108(16) -0.0020(13) -0.0142(16)

loop_
_atom_type_symbol
_atom_type_description
_atom_type_scat_dispersion_real
_atom_type_scat_dispersion_imag
_atom_type_scat_source
C C 0.0033 0.0016 'International Tables Vol C Tables 4.2.6.8 and 6.1.1.4'
H H 0.0000 0.0000 'International Tables Vol C Tables 4.2.6.8 and 6.1.1.4'
La La -0.2871 2.4523 'International Tables Vol C Tables 4.2.6.8 and 6.1.1.4'
O O 0.0106 0.0060 'International Tables Vol C Tables 4.2.6.8 and 6.1.1.4'

loop_
_geom_angle_atom_site_label_1
_geom_angle_atom_site_label_2
_geom_angle_atom_site_label_3
_geom_angle
_geom_angle_site_symmetry_1
_geom_angle_site_symmetry_3
O2 C1 C2 117.3(5) . .
O1 C1 C2 118.2(5) . .
O1 C1 O2 124.5(5) . .
C3 C2 C1 119.8(4) . .
C3 C2 C4 121.0(4) . .
C4 C2 C1 119.1(4) . .
C2 C3 H3 120.7 . .
C2 C3 C7 118.7(4) . .
C7 C3 H3 120.7 . .
C3 C7 O3 117.3(4) . .
C6 C7 C3 121.4(4) . .
C6 C7 O3 121.2(4) . .
C7 C6 H6 121.1 . .
C5 C6 C7 117.9(4) . .
C5 C6 H6 121.1 . .
C2 C4 H4 120.7 . .
C5 C4 C2 118.7(4) . .
C5 C4 H4 120.7 . .
C11 C8 O3 121.9(4) . .
C9 C8 C11 120.8(4) . .
C9 C8 O3 117.2(4) . .
C8 C11 H11 120.2 . .
C12 C11 C8 119.6(5) . .
C12 C11 H11 120.2 . .
C11 C12 H12 119.4 . .
C11 C12 C13 121.2(5) . .
C13 C12 H12 119.4 . .
C12 C13 C10 118.8(4) . .
C12 C13 C14 120.9(5) . .
C10 C13 C14 120.1(5) . .
C13 C10 H10 119.9 . .
C13 C10 C9 120.2(5) . .
C9 C10 H10 119.9 . .
C8 C9 C10 119.5(5) . .
C8 C9 H9 120.2 . .
C10 C9 H9 120.2 . .
C6 C5 O6 120.4(4) . .
C4 C5 C6 122.2(4) . .
C4 C5 O6 117.4(4) . .
C13 C14 La1 150.6(3) . 8_455
O5 C14 C13 120.0(5) . .
O5 C14 La1 73.7(3) . 8_455
O4 C14 C13 118.1(5) . .
O4 C14 La1 52.6(3) . 8_455
O4 C14 O5 121.6(4) . .
C18 C15 C16 120.8(4) . .
C18 C15 O6 117.1(4) . .
O6 C15 C16 122.0(4) . .
C15 C18 H18 120.0 . .
C19 C18 C15 120.0(4) . .
C19 C18 H18 120.0 . .
C15 C16 H16 120.4 . .
C17 C16 C15 119.1(4) . .
C17 C16 H16 120.4 . .
C16 C17 H17 119.6 . .
C16 C17 C20 120.7(4) . .
C20 C17 H17 119.6 . .
C17 C20 C19 118.8(4) . .
C17 C20 C21 121.2(4) . .
C19 C20 C21 119.9(4) . .
C18 C19 C20 120.5(5) . .
C18 C19 H19 119.8 . .
C20 C19 H19 119.8 . .
O7 C21 C20 117.4(4) . .
O8 C21 C20 117.5(4) . .
O8 C21 O7 125.1(4) . .
O1W La1 C14 91.86(14) . 8_556
O1W La1 O2W 124.21(16) . .
O1W La1 O5 108.26(12) . 8_556
O2W La1 C14 128.85(12) . 8_556
O2W La1 O5 123.75(14) . 8_556
O2 La1 C14 66.61(13) 5_756 8_556
O2 La1 O1W 141.96(15) 5_756 .
O2 La1 O2W 62.82(12) 5_756 .
O2 La1 O1 129.73(13) 5_756 .
O2 La1 O5 63.61(11) 5_756 8_556
O2 La1 O4 81.38(14) 5_756 8_556
O1 La1 C14 82.05(13) . 8_556
O1 La1 O1W 73.05(16) . .
O1 La1 O2W 138.38(11) . .
O1 La1 O5 71.93(11) . 8_556
O1 La1 O4 83.83(13) . 8_556
O5 La1 C14 23.62(12) 8_556 8_556
O5 La1 C14 100.30(14) 4_645 8_556
O5 La1 O1W 140.07(15) 4_645 .
O5 La1 O2W 75.62(16) 4_645 .
O5 La1 O2 76.76(14) 4_645 5_756
O5 La1 O1 71.24(14) 4_645 .
O5 La1 O5 76.84(12) 4_645 8_556
O5 La1 O4 121.92(13) 4_645 8_556
O4 La1 C14 22.87(14) 8_556 8_556
O4 La1 O1W 70.48(14) 8_556 .
O4 La1 O2W 136.08(9) 8_556 .
O4 La1 O5 45.37(13) 8_556 8_556
O7 La1 C14 161.45(15) 4_655 8_556
O7 La1 O1W 72.00(15) 4_655 .
O7 La1 O2W 69.33(13) 4_655 .
O7 La1 O2 131.89(14) 4_655 5_756
O7 La1 O1 84.45(13) 4_655 .
O7 La1 O5 87.25(14) 4_655 4_645
O7 La1 O5 154.70(11) 4_655 8_556
O7 La1 O4 142.46(16) 4_655 8_556
O8 La1 C14 94.89(13) 3 8_556
O8 La1 O1W 71.81(16) 3 .
O8 La1 O2W 68.76(14) 3 .
O8 La1 O2 78.95(14) 3 5_756
O8 La1 O1 144.61(15) 3 .
O8 La1 O5 143.17(14) 3 4_645
O8 La1 O5 115.72(11) 3 8_556
O8 La1 O4 80.66(13) 3 8_556
O8 La1 O7 88.77(13) 3 4_655
La1 O1W H1WA 125.7 . .
La1 O1W H1WB 125.0 . .
H1WA O1W H1WB 109.4 . .
La1 O2W La1 117.4(3) . 2_755
La1 O2W H2WA 108.0 . .
La1 O2W H2WA 108.0 2_755 .
La1 O2W H2WB 108.0 . .
La1 O2W H2WB 108.0 2_755 .
H2WA O2W H2WB 107.2 . .
C1 O2 La1 140.7(3) . 5_756
C1 O1 La1 131.8(4) . .
C14 O5 La1 171.2(4) . 4_655
C14 O5 La1 82.6(3) . 8_455
La1 O5 La1 103.16(12) 4_655 8_455
C14 O4 La1 104.5(3) . 8_455
C21 O7 La1 140.1(3) . 4_645
C21 O8 La1 150.7(4) . 3_445
C7 O3 C8 118.2(4) . .
C15 O6 C5 117.9(3) . .

loop_
_geom_bond_atom_site_label_1
_geom_bond_atom_site_label_2
_geom_bond_distance
_geom_bond_site_symmetry_2
C1 C2 1.515(6) .
C1 O2 1.256(6) .
C1 O1 1.253(7) .
C2 C3 1.374(7) .
C2 C4 1.383(7) .
C3 H3 0.9300 .
C3 C7 1.389(6) .
C7 C6 1.382(7) .
C7 O3 1.394(5) .
C6 H6 0.9300 .
C6 C5 1.373(6) .
C4 H4 0.9300 .
C4 C5 1.373(6) .
C8 C11 1.378(7) .
C8 C9 1.377(7) .
C8 O3 1.395(5) .
C11 H11 0.9300 .
C11 C12 1.370(7) .
C12 H12 0.9300 .
C12 C13 1.389(7) .
C13 C10 1.390(7) .
C13 C14 1.496(6) .
C10 H10 0.9300 .
C10 C9 1.392(6) .
C9 H9 0.9300 .
C5 O6 1.384(6) .
C14 La1 3.116(5) 8_455
C14 O5 1.259(6) .
C14 O4 1.251(6) .
C15 C18 1.378(7) .
C15 C16 1.391(6) .
C15 O6 1.382(5) .
C18 H18 0.9300 .
C18 C19 1.374(7) .
C16 H16 0.9300 .
C16 C17 1.383(7) .
C17 H17 0.9300 .
C17 C20 1.395(7) .
C20 C19 1.400(6) .
C20 C21 1.494(6) .
C19 H19 0.9300 .
C21 O7 1.256(6) .
C21 O8 1.255(6) .
La1 C14 3.116(5) 8_556
La1 O1W 2.614(5) .
La1 O2W 2.990(4) .
La1 O2 2.481(4) 5_756
La1 O1 2.487(4) .
La1 O5 2.457(4) 4_645
La1 O5 3.016(4) 8_556
La1 O4 2.557(4) 8_556
La1 O7 2.416(3) 4_655
La1 O8 2.402(4) 3
O1W H1WA 0.9218 .
O1W H1WB 0.9204 .
O2W La1 2.990(4) 2_755
O2W H2WA 0.9701 .
O2W H2WB 0.9701 .
O2 La1 2.481(4) 5_756
O5 La1 3.016(4) 8_455
O5 La1 2.457(4) 4_655
O4 La1 2.557(4) 8_455
O7 La1 2.416(3) 4_645
O8 La1 2.402(4) 3_445

loop_
_geom_torsion_atom_site_label_1
_geom_torsion_atom_site_label_2
_geom_torsion_atom_site_label_3
_geom_torsion_atom_site_label_4
_geom_torsion
_geom_torsion_site_symmetry_1
_geom_torsion_site_symmetry_2
_geom_torsion_site_symmetry_3
_geom_torsion_site_symmetry_4
C1 C2 C3 C7 176.4(4) . . . .
C1 C2 C4 C5 -176.4(5) . . . .
C2 C1 O2 La1 140.2(4) . . . 5_756
C2 C1 O1 La1 -128.0(4) . . . .
C2 C3 C7 C6 1.4(7) . . . .
C2 C3 C7 O3 179.6(4) . . . .
C2 C4 C5 C6 -1.4(7) . . . .
C2 C4 C5 O6 -179.3(4) . . . .
C3 C2 C4 C5 -0.8(7) . . . .
C3 C7 C6 C5 -3.4(7) . . . .
C3 C7 O3 C8 160.3(4) . . . .
C7 C6 C5 C4 3.4(7) . . . .
C7 C6 C5 O6 -178.7(4) . . . .
C6 C7 O3 C8 -21.4(6) . . . .
C6 C5 O6 C15 33.3(7) . . . .
C4 C2 C3 C7 0.8(7) . . . .
C4 C5 O6 C15 -148.7(5) . . . .
C8 C11 C12 C13 -0.1(8) . . . .
C11 C8 C9 C10 -2.6(7) . . . .
C11 C8 O3 C7 -54.4(6) . . . .
C11 C12 C13 C10 -1.1(7) . . . .
C11 C12 C13 C14 174.7(5) . . . .
C12 C13 C10 C9 0.5(7) . . . .
C12 C13 C14 La1 -70.2(9) . . . 8_455
C12 C13 C14 O5 178.2(5) . . . .
C12 C13 C14 O4 -7.2(7) . . . .
C13 C10 C9 C8 1.4(7) . . . .
C13 C14 O5 La1 151.6(4) . . . 8_455
C13 C14 O5 La1 20(3) . . . 4_655
C13 C14 O4 La1 -146.6(4) . . . 8_455
C10 C13 C14 La1 105.5(8) . . . 8_455
C10 C13 C14 O5 -6.1(7) . . . .
C10 C13 C14 O4 168.5(5) . . . .
C9 C8 C11 C12 2.0(7) . . . .
C9 C8 O3 C7 129.3(5) . . . .
C14 C13 C10 C9 -175.3(5) . . . .
C14 La1 O2W La1 -117.36(17) 8_556 . . 2_755
C14 La1 O1 C1 -87.4(4) 8_556 . . .
C15 C18 C19 C20 0.3(8) . . . .
C15 C16 C17 C20 -0.6(8) . . . .
C18 C15 C16 C17 1.8(8) . . . .
C18 C15 O6 C5 -139.6(5) . . . .
C16 C15 C18 C19 -1.7(8) . . . .
C16 C15 O6 C5 43.3(7) . . . .
C16 C17 C20 C19 -0.7(8) . . . .
C16 C17 C20 C21 -179.7(5) . . . .
C17 C20 C19 C18 0.9(8) . . . .
C17 C20 C21 O7 5.0(7) . . . .
C17 C20 C21 O8 -173.2(5) . . . .
C20 C21 O7 La1 -168.8(4) . . . 4_645
C20 C21 O8 La1 -111.6(6) . . . 3_445
C19 C20 C21 O7 -173.9(5) . . . .
C19 C20 C21 O8 7.9(7) . . . .
C21 C20 C19 C18 179.9(5) . . . .
La1 C14 O5 La1 -132(2) 8_455 . . 4_655
O1W La1 O2W La1 9.36(14) . . . 2_755
O1W La1 O1 C1 178.2(4) . . . .
O2W La1 O1 C1 55.4(5) . . . .
O2 C1 C2 C3 -176.7(5) . . . .
O2 C1 C2 C4 -1.0(7) . . . .
O2 C1 O1 La1 50.9(7) . . . .
O2 La1 O2W La1 -126.82(13) 5_756 . . 2_755
O2 La1 O1 C1 -37.0(5) 5_756 . . .
O1 C1 C2 C3 2.4(7) . . . .
O1 C1 C2 C4 178.0(5) . . . .
O1 C1 O2 La1 -38.7(9) . . . 5_756
O1 La1 O2W La1 112.9(2) . . . 2_755
O5 C14 O4 La1 27.9(6) . . . 8_455
O5 La1 O2W La1 150.89(9) 4_645 . . 2_755
O5 La1 O2W La1 -146.11(10) 8_556 . . 2_755
O5 La1 O1 C1 -65.4(4) 8_556 . . .
O5 La1 O1 C1 16.4(4) 4_645 . . .
O4 C14 O5 La1 -22.8(5) . . . 8_455
O4 C14 O5 La1 -154(2) . . . 4_655
O4 La1 O2W La1 -87.7(2) 8_556 . . 2_755
O4 La1 O1 C1 -110.3(4) 8_556 . . .
O7 C21 O8 La1 70.3(9) . . . 3_445
O7 La1 O2W La1 58.38(12) 4_655 . . 2_755
O7 La1 O1 C1 105.4(4) 4_655 . . .
O8 C21 O7 La1 9.3(10) . . . 4_645
O8 La1 O2W La1 -38.64(10) 3 . . 2_755
O8 La1 O1 C1 -174.6(4) 3 . . .
O3 C7 C6 C5 178.4(4) . . . .
O3 C8 C11 C12 -174.2(4) . . . .
O3 C8 C9 C10 173.7(4) . . . .
O6 C15 C18 C19 -178.8(5) . . . .
O6 C15 C16 C17 178.8(5) . . . .
